data_2000448
loop_
_publ_author_name
'Qing, C. Y.'
'de Wit, D.'
'van Rantwijk, F.'
'van Koningsveld, H.'
'Maat, L.'

_publ_section_title
;
 Structure of a phenylhydrazone of diacetone protected 3-keto-glucose
;
_journal_issue 11
_journal_name_full 'Acta Crystallographica Section C'
_journal_page_first 1994
_journal_page_last 1996
_journal_paper_doi 10.1107/S0108270192002798
_journal_volume 48
_journal_year 1992
_chemical_formula_sum 'C18 H24 N2 O5'
_chemical_formula_weight 348.4
_symmetry_cell_setting monoclinic
_symmetry_space_group_name_H-M 'P 1 21 1'
_cell_angle_alpha 90
_cell_angle_beta 94.750(10)
_cell_angle_gamma 90
_cell_formula_units_Z 2
_cell_length_a 10.867(2)
_cell_length_b 5.7900(10)
_cell_length_c 14.740(2)
_cell_volume 924.3(3)
_diffrn_radiation_type Mo
_diffrn_radiation_wavelength 0.71073
_exptl_absorpt_coefficient_mu 0.099
_exptl_crystal_density_diffrn 1.26
_exptl_crystal_F_000 372
_cod_data_source_file al0535.cif
_cod_data_source_block al0535a
_cod_depositor_comments
;
 Marking attached hydrogen atoms.

 Antanas Vaitkus,
 2017-08-02
;
_cod_original_cell_volume 924.3(8)
_cod_original_sg_symbol_H-M 'P 21'
_cod_database_code 2000448

loop_
_atom_site_label
_atom_site_fract_x
_atom_site_fract_y
_atom_site_fract_z
_atom_site_U_iso_or_equiv
_atom_site_attached_hydrogens
N(1) .6235(5) 1.0563(12) .2593(4) .050(2) 0
N(2) .7441(4) 1.0957(10) .2881(3) .056(2) 0
C(1) .5620(5) 1.2057(12) .1983(3) .058(2) 0
C(2) .6191(6) 1.3979(13) .1649(4) .068(2) 0
C(3) .5514(8) 1.5428(16) .1048(5) .084(3) 0
C(4) .4294(8) 1.4975(18) .0773(5) .090(3) 0
C(5) .3743(7) 1.304(2) .1105(5) .089(3) 0
C(6) .4394(5) 1.1570(15) .1702(4) .068(2) 0
C(7) .7975(5) .9475(12) .3415(3) .050(2) 0
C(8) .9306(5) .9658(12) .3751(3) .052(2) 0
C(9) .8472(6) .6440(12) .4462(4) .059(2) 0
C(10) .7434(5) .7323(11) .3794(4) .056(2) 0
C(11) .6938(5) .8018(12) .5268(4) .057(2) 0
C(12) .6031(6) .6997(16) .5880(4) .084(3) 3
C(13) .7265(7) 1.0518(4) .5491(5) .085(3) 3
C(14) 1.0204(5) .9486(12) .3025(4) .054(2) 0
C(15) 1.0044(6) .8403(13) .1502(4) .067(2) 0
C(16) 1.0247(7) 1.1612(13) .2423(5) .071(2) 0
C(17) 1.1271(7) .731(2) .1270(6) .115(4) 3
C(18) .8951(7) .776(3) .0877(5) .127(5) 3
O(1) .9522(3) .7782(10) .4374(2) .0660(10) 0
O(2) .8024(4) .6617(9) .5311(3) .0680(10) 0
O(3) .6436(3) .77474 .4343(2) .0610(10) 0
O(4) .9816(4) .7697(8) .2404(2) .0580(10) 0
O(5) 1.0193(7) 1.0806(11) .1549(4) .129(3) 0
H(1) .596(6) .964(3) .275(5) .058 0
H(2) .718(5) 1.425(11) .183(3) .063 0
H(3) .590(6) 1.700(13) .088(4) .081 0
H(4) .377(5) 1.600(12) .021(4) .080 0
H(5) .294(5) 1.250(13) .092(4) .077 0
H(6) .405(5) 1.018(12) .189(4) .048 0
H(8) .945(5) 1.108(10) .404(3) .048 0
H(9) .877(5) .484(11) .441(3) .052 0
H(10) .723(4) .607(10) .325(3) .052 0
H(14) 1.105(4) .896(10) .335(3) .051 0
H(161) .945(5) 1.281(12) .253(4) .066 0
H(162) 1.090(5) 1.242(12) .253(4) .066 0

loop_
_geom_angle_atom_site_label_1
_geom_angle_atom_site_label_2
_geom_angle_atom_site_label_3
_geom_angle
C(1) N(1) N(2) 120.0(6)
N(1) N(2) C(7) 117.2(5)
N(1) C(1) C(2) 121.9(5)
N(1) C(1) C(6) 117.8(6)
C(2) C(1) C(6) 120.2(6)
C(1) C(2) C(3) 119.0(6)
C(2) C(3) C(4) 121.3(8)
O(2) C(11) O(3) 103.2(4)
O(2) C(11) C(12) 109.2(5)
O(2) C(11) C(13) 110.7(5)
O(3) C(11) C(12) 108.0(5)
O(3) C(11) C(13) 111.9(5)
C(12) C(11) C(13) 113.3(6)
C(8) C(14) C(16) 114.4(6)
C(3) C(4) C(5) 119.0(8)
C(4) C(5) C(6) 120.9(7)
C(5) C(6) C(1) 119.6(7)
N(2) C(7) C(8) 122.5(5)
N(2) C(7) C(10) 128.0(5)
C(8) C(7) C(10) 109.5(5)
C(7) C(8) O(1) 105.2(5)
C(7) C(8) C(14) 115.2(4)
O(1) C(8) C(14) 108.9(5)
O(1) C(9) C(10) 108.7(5)
O(1) C(9) O(2) 113.3(5)
O(2) C(9) C(10) 105.2(5)
C(7) C(10) C(9) 103.1(4)
C(7) C(10) O(3) 114.0(5)
O(3) C(10) C(9) 104.4(4)
C(8) C(14) O(4) 109.2(5)
O(4) C(14) C(16) 103.7(5)
O(4) C(15) O(5) 105.4(5)
O(4) C(15) C(17) 108.0(6)
O(4) C(15) C(18) 108.2(6)
O(5) C(15) C(17) 108.6(8)
O(5) C(15) C(18) 111.2(8)
C(17) C(15) C(18) 114.9(7)
C(14) C(16) O(5) 105.8(6)
C(8) O(1) C(9) 113.0(4)
C(9) O(2) C(11) 110.7(4)
C(10) O(3) C(11) 108.1(4)
C(14) O(4) C(15) 108.9(5)
C(15) O(5) C(16) 112.4(5)

loop_
_geom_bond_atom_site_label_1
_geom_bond_atom_site_label_2
_geom_bond_distance
N(1) N(2) 1.364(7)
N(1) C(1) 1.380(9)
C(1) C(2) 1.384(10)
C(2) C(3) 1.386(11)
C(3) C(4) 1.379(12)
C(4) C(5) 1.380(14)
C(5) C(6) 1.376(11)
C(6) C(1) 1.391(8)
C(7) N(2) 1.271(8)
C(7) C(8) 1.493(7)
C(7) C(10) 1.505(9)
C(8) C(14) 1.510(8)
C(8) O(1) 1.429(8)
C(9) C(10) 1.523(8)
C(9) O(1) 1.396(8)
C(9) O(2) 1.383(7)
C(10) O(3) 1.427(7)
C(11) C(12) 1.510(9)
C(11) C(13) 1.520(11)
C(11) O(2) 1.429(8)
C(11) O(3) 1.435(6)
C(14) C(16) 1.520(10)
C(14) O(4) 1.423(7)
C(15) C(17) 1.539(11)
C(15) C(18) 1.490(10)
C(15) O(4) 1.432(7)
C(15) O(5) 1.402(10)
C(16) O(5) 1.367(9)
